data_7026268
loop_
_publ_author_name
'Akutagawa, Tomoyuki'
'Sato, Daisuke'
'Ye, Qiong'
'Endo, Toru'
'Noro, Shin-ichiro'
'Takeda, Sadamu'
'Nakamura, Takayoshi'

_publ_section_title
;
 [18]Crown-6 rotator in spin-ladder compound of
 m-aminoanilinium([18]crown-6)[Ni(dmit)2]-.
;
_journal_issue 35
_journal_name_full 'Dalton transactions (Cambridge, England : 2003)'
_journal_page_first 8219
_journal_page_last 8227
_journal_paper_doi 10.1039/c0dt00308e
_journal_volume 39
_journal_year 2010
_chemical_formula_moiety 'C24 H33 N2 Ni O6 S10 '
_chemical_formula_sum 'C24 H33 N2 Ni O6 S10'
_chemical_formula_weight 824.83
_space_group_IT_number 2
_symmetry_cell_setting triclinic
_symmetry_Int_Tables_number 2
_symmetry_space_group_name_Hall '-P 1'
_symmetry_space_group_name_H-M 'P -1'
_cell_angle_alpha 110.1761(17)
_cell_angle_beta 95.932(2)
_cell_angle_gamma 91.287(2)
_cell_formula_units_Z 2
_cell_length_a 8.2754(6)
_cell_length_b 14.0310(10)
_cell_length_c 16.2836(10)
_cell_measurement_reflns_used 14017
_cell_measurement_temperature 150
_cell_measurement_theta_max 27.5
_cell_measurement_theta_min 3.0
_cell_volume 1761.8(2)
_computing_cell_refinement PROCESS-AUTO
_computing_data_collection PROCESS-AUTO
_computing_data_reduction CrystalStructure
_computing_publication_material 'CrystalStructure 3.8'
_computing_structure_refinement CRYSTALS
_computing_structure_solution SIR92
_diffrn_ambient_temperature 150
_diffrn_detector_area_resol_mean 10.00
_diffrn_measured_fraction_theta_full 0.985
_diffrn_measured_fraction_theta_max 0.985
_diffrn_measurement_device_type 'Rigaku RAXIS-RAPID'
_diffrn_measurement_method \w
_diffrn_radiation_type 'Mo K\a'
_diffrn_radiation_wavelength 0.71075
_diffrn_reflns_av_R_equivalents 0.020
_diffrn_reflns_limit_h_max 10
_diffrn_reflns_limit_h_min -10
_diffrn_reflns_limit_k_max 18
_diffrn_reflns_limit_k_min -18
_diffrn_reflns_limit_l_max 21
_diffrn_reflns_limit_l_min -21
_diffrn_reflns_number 16921
_diffrn_reflns_theta_full 27.47
_diffrn_reflns_theta_max 27.47
_exptl_absorpt_coefficient_mu 1.183
_exptl_absorpt_correction_T_max 0.701
_exptl_absorpt_correction_T_min 0.546
_exptl_absorpt_correction_type multi-scan
_exptl_absorpt_process_details
;
Higashi, T. (1995). Program for Absorption Correction.
Rigaku Corporation, Tokyo, Japan.
;
_exptl_crystal_colour black
_exptl_crystal_density_diffrn 1.555
_exptl_crystal_density_method 'not measured'
_exptl_crystal_description block
_exptl_crystal_F_000 854.00
_exptl_crystal_size_max 0.40
_exptl_crystal_size_mid 0.30
_exptl_crystal_size_min 0.30
_refine_diff_density_max 0.73
_refine_diff_density_min -0.53
_refine_ls_extinction_method none
_refine_ls_goodness_of_fit_ref 1.111
_refine_ls_hydrogen_treatment mixed
_refine_ls_number_parameters 448
_refine_ls_number_reflns 6809
_refine_ls_R_factor_gt 0.0361
_refine_ls_shift/su_max 0.0000
_refine_ls_structure_factor_coef Fsqd
_refine_ls_weighting_details
;
Chebychev polynomial with 3 parameters (Carruthers & Watkin, 1979)
1413.5000 1951.7900 563.6560
;
_refine_ls_weighting_scheme calc
_refine_ls_wR_factor_ref 0.0424
_reflns_number_gt 6794
_reflns_number_total 7960
_reflns_threshold_expression F^2^>2.0\s(F^2^)
_cod_data_source_file c0dt00308e.txt
_cod_data_source_block '_HMPD-120di'
_cod_original_formula_sum 'C24 H33 N2 Ni O6 S10 '
_cod_database_code 7026268

loop_
_symmetry_equiv_pos_site_id
_symmetry_equiv_pos_as_xyz
1 +X,+Y,+Z
2 -X,-Y,-Z

loop_
_atom_site_label
_atom_site_type_symbol
_atom_site_fract_x
_atom_site_fract_y
_atom_site_fract_z
_atom_site_U_iso_or_equiv
_atom_site_adp_type
_atom_site_occupancy
_atom_site_symmetry_multiplicity
_atom_site_calc_flag
_atom_site_refinement_flags
Ni(1) Ni 0.60455(2) 0.087860(10) -0.052770(10) 0.02175(3) Uani 1.00 1 d .
S(1) S 0.24378(6) 0.07825(3) -0.47219(2) 0.04498(10) Uani 1.00 1 d .
S(2) S 0.27910(4) 0.16685(3) -0.27507(2) 0.03097(8) Uani 1.00 1 d .
S(3) S 0.45630(5) -0.00788(3) -0.36051(2) 0.03013(8) Uani 1.00 1 d .
S(4) S 0.42169(4) 0.17719(3) -0.09211(2) 0.02676(7) Uani 1.00 1 d .
S(5) S 0.61720(4) -0.01340(2) -0.18652(2) 0.02729(7) Uani 1.00 1 d .
S(6) S 0.60346(5) 0.19266(3) 0.08001(2) 0.03084(8) Uani 1.00 1 d .
S(7) S 0.78157(4) -0.00270(3) -0.01288(2) 0.02888(7) Uani 1.00 1 d .
S(8) S 0.77681(5) 0.19269(3) 0.25436(2) 0.03588(9) Uani 1.00 1 d .
S(9) S 0.93835(4) 0.01043(3) 0.16790(2) 0.03054(8) Uani 1.00 1 d .
S(10) S 0.99450(5) 0.10419(4) 0.36351(2) 0.04499(11) Uani 1.00 1 d .
O(1) O 0.26327(12) 0.73626(7) 0.26112(7) 0.0325(2) Uani 1.00 1 d .
O(2) O 0.24629(12) 0.70522(8) 0.42051(7) 0.0335(2) Uani 1.00 1 d .
O(3) O 0.30082(15) 0.51612(10) 0.43095(9) 0.0471(3) Uani 1.00 1 d .
O(4) O 0.19813(15) 0.34789(9) 0.27348(10) 0.0537(3) Uani 1.00 1 d .
O(5) O 0.21083(14) 0.36853(8) 0.10925(9) 0.0459(3) Uani 1.00 1 d .
O(6) O 0.18531(14) 0.56388(8) 0.09889(7) 0.0399(2) Uani 1.00 1 d .
N(1) N 0.34188(14) 0.54085(10) 0.26565(9) 0.0271(2) Uani 1.00 1 d .
N(2) N 0.88159(17) 0.67785(12) 0.41273(10) 0.0442(3) Uani 1.00 1 d .
C(1) C 0.32083(18) 0.07878(11) -0.37426(9) 0.0298(3) Uani 1.00 1 d .
C(2) C 0.40355(15) 0.12137(10) -0.20536(8) 0.0239(2) Uani 1.00 1 d .
C(3) C 0.48603(16) 0.03944(10) -0.24566(8) 0.0240(2) Uani 1.00 1 d .
C(4) C 0.73421(17) 0.14126(11) 0.13990(8) 0.0270(3) Uani 1.00 1 d .
C(5) C 0.81098(16) 0.05598(10) 0.09932(8) 0.0244(2) Uani 1.00 1 d .
C(6) C 0.90754(17) 0.10238(12) 0.26717(9) 0.0313(3) Uani 1.00 1 d .
C(7) C 0.51941(16) 0.53504(10) 0.27004(9) 0.0273(3) Uani 1.00 1 d .
C(8) C 0.61565(16) 0.61197(10) 0.33522(9) 0.0278(3) Uani 1.00 1 d .
C(9) C 0.78490(17) 0.60574(11) 0.34479(10) 0.0321(3) Uani 1.00 1 d .
C(10) C 0.8518(2) 0.52104(13) 0.28701(14) 0.0469(4) Uani 1.00 1 d .
C(11) C 0.7530(2) 0.44685(14) 0.22235(16) 0.0579(5) Uani 1.00 1 d .
C(12) C 0.5841(2) 0.45229(12) 0.21239(12) 0.0440(4) Uani 1.00 1 d .
C(13) C 0.19273(19) 0.80760(11) 0.33191(11) 0.0382(3) Uani 1.00 1 d .
C(14) C 0.2740(2) 0.80516(11) 0.41777(11) 0.0392(3) Uani 1.00 1 d .
C(15) C 0.3181(2) 0.69703(15) 0.50121(11) 0.0452(4) Uani 1.00 1 d .
C(16) C 0.2577(2) 0.59668(17) 0.50500(12) 0.0524(5) Uani 1.00 1 d .
C(17) C 0.2401(3) 0.41818(18) 0.42935(17) 0.0678(7) Uani 1.00 1 d .
C(18) C 0.2841(2) 0.33656(17) 0.35040(19) 0.0705(7) Uani 1.00 1 d .
C(19) C 0.2147(2) 0.26336(13) 0.19625(17) 0.0628(6) Uani 1.00 1 d .
C(20) C 0.1319(2) 0.28149(12) 0.11804(16) 0.0598(5) Uani 1.00 1 d .
C(21) C 0.1481(2) 0.38565(14) 0.03075(13) 0.0572(5) Uani 1.00 1 d .
C(22) C 0.2323(2) 0.47898(15) 0.02934(12) 0.0544(5) Uani 1.00 1 d .
C(23) C 0.2648(2) 0.65740(14) 0.10537(11) 0.0442(4) Uani 1.00 1 d .
C(24) C 0.1999(2) 0.74146(12) 0.17712(11) 0.0382(4) Uani 1.00 1 d .
H(1) H 0.288(2) 0.4951(16) 0.2260(13) 0.048(5) Uiso 1.00 1 c .
H(2) H 0.312(2) 0.5961(15) 0.2607(11) 0.040(4) Uiso 1.00 1 c .
H(3) H 0.307(2) 0.5353(14) 0.3162(13) 0.042(4) Uiso 1.00 1 c .
H(4) H 0.552(2) 0.6684(16) 0.3706(13) 0.057(5) Uiso 1.00 1 c .
H(5) H 0.991(2) 0.6814(14) 0.4079(12) 0.044(4) Uiso 1.00 1 c .
H(6) H 0.830(2) 0.7434(18) 0.4331(14) 0.065(6) Uiso 1.00 1 c .
H(7) H 0.956(2) 0.5089(14) 0.2893(12) 0.049(5) Uiso 1.00 1 c .
H(8) H 0.786(2) 0.3891(18) 0.1774(16) 0.075(7) Uiso 1.00 1 c .
H(9) H 0.516(2) 0.3957(13) 0.1664(11) 0.038(4) Uiso 1.00 1 c .
H(10) H 0.0797 0.7900 0.3267 0.044 Uiso 1.00 1 c R
H(11) H 0.2077 0.8740 0.3298 0.044 Uiso 1.00 1 c R
H(12) H 0.3876 0.8210 0.4226 0.043 Uiso 1.00 1 c R
H(13) H 0.2291 0.8535 0.4651 0.043 Uiso 1.00 1 c R
H(14) H 0.2876 0.7512 0.5498 0.054 Uiso 1.00 1 c R
H(15) H 0.4333 0.6996 0.5030 0.054 Uiso 1.00 1 c R
H(16) H 0.3059 0.5887 0.5576 0.069 Uiso 1.00 1 c R
H(17) H 0.1427 0.5949 0.5040 0.068 Uiso 1.00 1 c R
H(18) H 0.1249 0.4171 0.4279 0.094 Uiso 1.00 1 c R
H(19) H 0.2865 0.4068 0.4808 0.094 Uiso 1.00 1 c R
H(20) H 0.3980 0.3421 0.3482 0.096 Uiso 1.00 1 c R
H(21) H 0.2545 0.2720 0.3530 0.096 Uiso 1.00 1 c R
H(22) H 0.1660 0.2037 0.2009 0.079 Uiso 1.00 1 c R
H(23) H 0.3267 0.2546 0.1898 0.078 Uiso 1.00 1 c R
H(24) H 0.1384 0.2237 0.0668 0.064 Uiso 1.00 1 c R
H(25) H 0.0209 0.2933 0.1255 0.064 Uiso 1.00 1 c R
H(26) H 0.0345 0.3941 0.0306 0.058 Uiso 1.00 1 c R
H(27) H 0.1668 0.3293 -0.0194 0.058 Uiso 1.00 1 c R
H(28) H 0.3468 0.4742 0.0375 0.062 Uiso 1.00 1 c R
H(29) H 0.2023 0.4873 -0.0256 0.063 Uiso 1.00 1 c R
H(30) H 0.2441 0.6686 0.0510 0.055 Uiso 1.00 1 c R
H(31) H 0.3787 0.6555 0.1194 0.054 Uiso 1.00 1 c R
H(32) H 0.2329 0.8053 0.1740 0.048 Uiso 1.00 1 c R
H(33) H 0.0844 0.7338 0.1702 0.047 Uiso 1.00 1 c R

loop_
_atom_site_aniso_label
_atom_site_aniso_U_11
_atom_site_aniso_U_22
_atom_site_aniso_U_33
_atom_site_aniso_U_12
_atom_site_aniso_U_13
_atom_site_aniso_U_23
Ni(1) 0.02399(8) 0.02322(8) 0.01740(7) 0.00154(6) -0.00062(6) 0.00713(6)
S(1) 0.0659(2) 0.0440(2) 0.02293(16) 0.01226(19) -0.00933(17) 0.01255(15)
S(2) 0.03264(18) 0.03699(18) 0.02442(15) 0.01143(14) -0.00049(13) 0.01269(13)
S(3) 0.03868(19) 0.02978(16) 0.01856(14) 0.00596(13) -0.00195(12) 0.00545(12)
S(4) 0.02841(16) 0.03155(16) 0.01994(14) 0.00871(13) 0.00288(12) 0.00807(12)
S(5) 0.03350(17) 0.02474(15) 0.02074(14) 0.00756(12) -0.00330(12) 0.00576(12)
S(6) 0.03794(19) 0.03205(17) 0.01965(14) 0.01078(14) 0.00103(13) 0.00554(12)
S(7) 0.03628(18) 0.02914(16) 0.01857(14) 0.00894(13) -0.00196(12) 0.00604(12)
S(8) 0.0426(2) 0.0441(2) 0.01666(14) 0.00526(16) 0.00009(13) 0.00599(14)
S(9) 0.03082(17) 0.03876(18) 0.02367(15) 0.00288(14) -0.00266(12) 0.01460(14)
S(10) 0.0442(2) 0.0680(2) 0.02332(17) -0.00036(19) -0.00748(15) 0.02006(18)
O(1) 0.0317(5) 0.0279(4) 0.0375(5) 0.0031(3) -0.0019(4) 0.0127(4)
O(2) 0.0278(5) 0.0387(5) 0.0305(5) 0.0032(4) 0.0024(3) 0.0078(4)
O(3) 0.0405(6) 0.0614(7) 0.0570(7) 0.0113(5) 0.0176(5) 0.0394(6)
O(4) 0.0407(6) 0.0345(5) 0.0947(10) 0.0085(4) 0.0203(6) 0.0300(6)
O(5) 0.0314(5) 0.0290(5) 0.0655(7) 0.0000(4) -0.0045(5) 0.0045(5)
O(6) 0.0420(6) 0.0385(5) 0.0348(5) 0.0012(4) 0.0041(4) 0.0073(4)
N(1) 0.0204(5) 0.0253(5) 0.0359(6) 0.0027(4) 0.0039(4) 0.0109(5)
N(2) 0.0252(6) 0.0474(8) 0.0544(8) -0.0050(5) -0.0012(5) 0.0129(6)
C(1) 0.0341(7) 0.0319(6) 0.0242(6) 0.0052(5) -0.0010(5) 0.0119(5)
C(2) 0.0227(6) 0.0305(6) 0.0200(5) 0.0018(4) -0.0016(4) 0.0117(4)
C(3) 0.0251(6) 0.0275(6) 0.0186(5) -0.0010(4) -0.0033(4) 0.0089(4)
C(4) 0.0292(6) 0.0344(6) 0.0160(5) -0.0024(5) -0.0019(4) 0.0086(5)
C(5) 0.0246(6) 0.0311(6) 0.0184(5) -0.0017(4) -0.0029(4) 0.0114(4)
C(6) 0.0284(6) 0.0437(7) 0.0226(6) -0.0032(5) 0.0004(5) 0.0136(5)
C(7) 0.0203(6) 0.0275(6) 0.0370(7) 0.0029(4) 0.0055(5) 0.0141(5)
C(8) 0.0237(6) 0.0261(6) 0.0345(6) 0.0037(4) 0.0070(5) 0.0107(5)
C(9) 0.0243(6) 0.0313(6) 0.0438(7) 0.0005(5) 0.0040(5) 0.0173(6)
C(10) 0.0206(7) 0.0418(8) 0.0740(12) 0.0067(6) 0.0093(7) 0.0132(8)
C(11) 0.0309(8) 0.0413(9) 0.0835(14) 0.0095(7) 0.0171(8) -0.0040(9)
C(12) 0.0282(7) 0.0337(7) 0.0574(10) 0.0032(6) 0.0076(7) -0.0007(7)
C(13) 0.0321(7) 0.0265(6) 0.0525(9) 0.0050(5) 0.0029(6) 0.0100(6)
C(14) 0.0337(7) 0.0311(7) 0.0427(8) 0.0012(5) 0.0020(6) 0.0008(6)
C(15) 0.0343(8) 0.0697(11) 0.0307(7) 0.0050(7) 0.0043(6) 0.0163(7)
C(16) 0.0396(9) 0.0868(14) 0.0449(9) 0.0097(8) 0.0138(7) 0.0380(9)
C(17) 0.0683(14) 0.0760(14) 0.0901(16) 0.0116(11) 0.0282(12) 0.0627(13)
C(18) 0.0645(13) 0.0565(12) 0.120(2) 0.0187(10) 0.0273(13) 0.0627(13)
C(19) 0.0466(10) 0.0249(7) 0.1248(19) 0.0101(7) 0.0398(11) 0.0272(9)
C(20) 0.0332(8) 0.0219(7) 0.1055(16) -0.0007(6) 0.0162(9) -0.0038(8)
C(21) 0.0502(10) 0.0425(9) 0.0533(10) 0.0148(7) -0.0157(8) -0.0102(8)
C(22) 0.0614(12) 0.0595(11) 0.0344(8) 0.0225(9) 0.0032(7) 0.0058(7)
C(23) 0.0433(9) 0.0539(9) 0.0388(8) -0.0066(7) -0.0006(6) 0.0227(7)
C(24) 0.0392(8) 0.0338(7) 0.0455(8) -0.0037(6) -0.0057(6) 0.0223(6)

loop_
_atom_type_symbol
_atom_type_description
_atom_type_scat_dispersion_real
_atom_type_scat_dispersion_imag
_atom_type_scat_source
C C 0.003 0.002
;
International Tables for Crystallography
(1992, Vol. C, Tables 4.2.6.8 and 6.1.1.4)
;
H H 0.000 0.000
;
International Tables for Crystallography
(1992, Vol. C, Table 6.1.1.4)
;
O O 0.011 0.006
;
International Tables for Crystallography
(1992, Vol. C, Tables 4.2.6.8 and 6.1.1.4)
;
N N 0.006 0.003
;
International Tables for Crystallography
(1992, Vol. C, Tables 4.2.6.8 and 6.1.1.4)
;
S S 0.125 0.123
;
International Tables for Crystallography
(1992, Vol. C, Tables 4.2.6.8 and 6.1.1.4)
;
Ni Ni 0.339 1.112
;
International Tables for Crystallography
(1992, Vol. C, Tables 4.2.6.8 and 6.1.1.4)
;

loop_
_geom_angle_atom_site_label_1
_geom_angle_atom_site_label_2
_geom_angle_atom_site_label_3
_geom_angle
_geom_angle_publ_flag
S(4) Ni(1) S(5) 93.675(13) yes
S(4) Ni(1) S(6) 86.942(14) yes
S(4) Ni(1) S(7) 178.648(17) yes
S(5) Ni(1) S(6) 177.047(16) yes
S(5) Ni(1) S(7) 86.556(12) yes
S(6) Ni(1) S(7) 92.894(15) yes
C(1) S(2) C(2) 97.51(6) yes
C(1) S(3) C(3) 97.40(6) yes
Ni(1) S(4) C(2) 101.24(4) yes
Ni(1) S(5) C(3) 101.52(4) yes
Ni(1) S(6) C(4) 102.57(4) yes
Ni(1) S(7) C(5) 102.52(5) yes
C(4) S(8) C(6) 97.49(6) yes
C(5) S(9) C(6) 97.42(6) yes
C(13) O(1) C(24) 111.74(11) yes
C(14) O(2) C(15) 112.03(11) yes
C(16) O(3) C(17) 111.72(17) yes
C(18) O(4) C(19) 111.63(15) yes
C(20) O(5) C(21) 112.35(13) yes
C(22) O(6) C(23) 113.01(14) yes
S(1) C(1) S(2) 124.23(9) yes
S(1) C(1) S(3) 122.86(7) yes
S(2) C(1) S(3) 112.89(8) yes
S(2) C(2) S(4) 122.50(7) yes
S(2) C(2) C(3) 115.73(9) yes
S(4) C(2) C(3) 121.77(11) yes
S(3) C(3) S(5) 121.90(7) yes
S(3) C(3) C(2) 116.47(10) yes
S(5) C(3) C(2) 121.62(9) yes
S(6) C(4) S(8) 123.31(8) yes
S(6) C(4) C(5) 120.77(9) yes
S(8) C(4) C(5) 115.92(11) yes
S(7) C(5) S(9) 122.64(7) yes
S(7) C(5) C(4) 121.15(11) yes
S(9) C(5) C(4) 116.21(9) yes
S(8) C(6) S(9) 112.95(8) yes
S(8) C(6) S(10) 123.64(8) yes
S(9) C(6) S(10) 123.41(9) yes
N(1) C(7) C(8) 118.12(11) yes
N(1) C(7) C(12) 119.45(11) yes
C(8) C(7) C(12) 122.37(12) yes
C(7) C(8) C(9) 119.67(11) yes
N(2) C(9) C(8) 120.53(12) yes
N(2) C(9) C(10) 120.99(13) yes
C(8) C(9) C(10) 118.35(11) yes
C(9) C(10) C(11) 120.44(15) yes
C(10) C(11) C(12) 121.63(16) yes
C(7) C(12) C(11) 117.53(13) yes
O(1) C(13) C(14) 109.19(12) yes
O(2) C(14) C(13) 108.56(11) yes
O(2) C(15) C(16) 108.08(12) yes
O(3) C(16) C(15) 109.37(16) yes
O(3) C(17) C(18) 110.2(2) yes
O(4) C(18) C(17) 108.60(19) yes
O(4) C(19) C(20) 109.51(15) yes
O(5) C(20) C(19) 108.83(14) yes
O(5) C(21) C(22) 108.30(13) yes
O(6) C(22) C(21) 108.55(16) yes
O(6) C(23) C(24) 108.35(15) yes
O(1) C(24) C(23) 108.94(14) yes
C(7) N(1) H(1) 116.2(15) no
C(7) N(1) H(2) 111.9(12) no
C(7) N(1) H(3) 109.7(11) no
H(1) N(1) H(2) 107(2) no
H(1) N(1) H(3) 103(2) no
H(2) N(1) H(3) 108.8(17) no
C(9) N(2) H(5) 117.2(10) no
C(9) N(2) H(6) 111.6(12) no
H(5) N(2) H(6) 116.4(18) no
C(7) C(8) H(4) 113.3(11) no
C(9) C(8) H(4) 127.0(11) no
C(9) C(10) H(7) 125.1(11) no
C(11) C(10) H(7) 114.5(10) no
C(10) C(11) H(8) 127.2(14) no
C(12) C(11) H(8) 111.0(13) no
C(7) C(12) H(9) 123.2(10) no
C(11) C(12) H(9) 119.2(10) no
O(1) C(13) H(10) 109.5 no
O(1) C(13) H(11) 109.6 no
C(14) C(13) H(10) 109.6 no
C(14) C(13) H(11) 109.5 no
H(10) C(13) H(11) 109.5 no
O(2) C(14) H(12) 109.8 no
O(2) C(14) H(13) 109.7 no
C(13) C(14) H(12) 109.9 no
C(13) C(14) H(13) 109.5 no
H(12) C(14) H(13) 109.5 no
O(2) C(15) H(14) 110.0 no
O(2) C(15) H(15) 109.7 no
C(16) C(15) H(14) 109.7 no
C(16) C(15) H(15) 109.9 no
H(14) C(15) H(15) 109.5 no
O(3) C(16) H(16) 109.4 no
O(3) C(16) H(17) 109.5 no
C(15) C(16) H(16) 109.7 no
C(15) C(16) H(17) 109.5 no
H(16) C(16) H(17) 109.5 no
O(3) C(17) H(18) 109.4 no
O(3) C(17) H(19) 109.4 no
C(18) C(17) H(18) 109.3 no
C(18) C(17) H(19) 109.2 no
H(18) C(17) H(19) 109.5 no
O(4) C(18) H(20) 109.7 no
O(4) C(18) H(21) 109.7 no
C(17) C(18) H(20) 109.5 no
C(17) C(18) H(21) 109.8 no
H(20) C(18) H(21) 109.5 no
O(4) C(19) H(22) 109.4 no
O(4) C(19) H(23) 109.7 no
C(20) C(19) H(22) 109.2 no
C(20) C(19) H(23) 109.5 no
H(22) C(19) H(23) 109.5 no
O(5) C(20) H(24) 109.7 no
O(5) C(20) H(25) 109.6 no
C(19) C(20) H(24) 109.5 no
C(19) C(20) H(25) 109.7 no
H(24) C(20) H(25) 109.5 no
O(5) C(21) H(26) 109.6 no
O(5) C(21) H(27) 109.8 no
C(22) C(21) H(26) 109.8 no
C(22) C(21) H(27) 109.9 no
H(26) C(21) H(27) 109.5 no
O(6) C(22) H(28) 109.8 no
O(6) C(22) H(29) 109.6 no
C(21) C(22) H(28) 109.8 no
C(21) C(22) H(29) 109.7 no
H(28) C(22) H(29) 109.5 no
O(6) C(23) H(30) 109.9 no
O(6) C(23) H(31) 109.7 no
C(24) C(23) H(30) 109.7 no
C(24) C(23) H(31) 109.6 no
H(30) C(23) H(31) 109.5 no
O(1) C(24) H(32) 109.7 no
O(1) C(24) H(33) 109.6 no
C(23) C(24) H(32) 109.6 no
C(23) C(24) H(33) 109.5 no
H(32) C(24) H(33) 109.5 no

loop_
_geom_bond_atom_site_label_1
_geom_bond_atom_site_label_2
_geom_bond_distance
_geom_bond_publ_flag
Ni(1) S(4) 2.1702(4) yes
Ni(1) S(5) 2.1662(3) yes
Ni(1) S(6) 2.1561(3) yes
Ni(1) S(7) 2.1538(4) yes
S(1) C(1) 1.6526(15) yes
S(2) C(1) 1.7357(13) yes
S(2) C(2) 1.7447(14) yes
S(3) C(1) 1.7270(16) yes
S(3) C(3) 1.7435(12) yes
S(4) C(2) 1.7257(12) yes
S(5) C(3) 1.7228(14) yes
S(6) C(4) 1.7158(15) yes
S(7) C(5) 1.7136(12) yes
S(8) C(4) 1.7447(12) yes
S(8) C(6) 1.7369(17) yes
S(9) C(5) 1.7452(14) yes
S(9) C(6) 1.7332(13) yes
S(10) C(6) 1.6486(15) yes
O(1) C(13) 1.4286(17) yes
O(1) C(24) 1.440(2) yes
O(2) C(14) 1.432(2) yes
O(2) C(15) 1.428(2) yes
O(3) C(16) 1.423(2) yes
O(3) C(17) 1.443(3) yes
O(4) C(18) 1.435(3) yes
O(4) C(19) 1.422(2) yes
O(5) C(20) 1.429(2) yes
O(5) C(21) 1.429(2) yes
O(6) C(22) 1.426(2) yes
O(6) C(23) 1.420(2) yes
N(1) C(7) 1.4689(17) yes
N(2) C(9) 1.3771(17) yes
C(2) C(3) 1.3511(17) yes
C(4) C(5) 1.3592(18) yes
C(7) C(8) 1.3865(16) yes
C(7) C(12) 1.3770(19) yes
C(8) C(9) 1.4012(19) yes
C(9) C(10) 1.404(2) yes
C(10) C(11) 1.374(2) yes
C(11) C(12) 1.397(2) yes
C(13) C(14) 1.499(2) yes
C(15) C(16) 1.507(3) yes
C(17) C(18) 1.482(3) yes
C(19) C(20) 1.486(3) yes
C(21) C(22) 1.478(3) yes
C(23) C(24) 1.501(2) yes
N(1) H(1) 0.818(17) no
N(1) H(2) 0.85(2) no
N(1) H(3) 0.93(2) no
N(2) H(5) 0.92(2) no
N(2) H(6) 0.99(2) no
C(8) H(4) 1.00(2) no
C(10) H(7) 0.88(2) no
C(11) H(8) 0.95(2) no
C(12) H(9) 0.994(15) no
C(13) H(10) 0.950 no
C(13) H(11) 0.950 no
C(14) H(12) 0.950 no
C(14) H(13) 0.950 no
C(15) H(14) 0.950 no
C(15) H(15) 0.950 no
C(16) H(16) 0.950 no
C(16) H(17) 0.950 no
C(17) H(18) 0.950 no
C(17) H(19) 0.950 no
C(18) H(20) 0.950 no
C(18) H(21) 0.950 no
C(19) H(22) 0.950 no
C(19) H(23) 0.950 no
C(20) H(24) 0.950 no
C(20) H(25) 0.950 no
C(21) H(26) 0.950 no
C(21) H(27) 0.950 no
C(22) H(28) 0.950 no
C(22) H(29) 0.950 no
C(23) H(30) 0.950 no
C(23) H(31) 0.950 no
C(24) H(32) 0.950 no
C(24) H(33) 0.950 no

loop_
_geom_contact_atom_site_label_1
_geom_contact_atom_site_label_2
_geom_contact_distance
_geom_contact_site_symmetry_2
S(1) S(10) 3.3332(5) 1_454
S(1) N(2) 3.4361(16) 2_665
S(4) C(23) 3.515(2) 2_665
S(6) C(12) 3.5529(15) .
S(7) S(7) 3.5922(4) 2_755
S(7) S(9) 3.5760(5) 2_755
S(9) S(7) 3.5760(5) 2_755
S(9) C(2) 3.5633(14) 2_655
S(10) S(1) 3.3332(5) 1_656
O(1) N(1) 2.8558(18) .
O(2) N(1) 2.9641(15) .
O(2) N(2) 3.0179(17) 1_455
O(2) C(8) 3.5759(16) .
O(3) N(1) 2.883(2) .
O(3) C(7) 3.413(2) .
O(4) N(1) 2.981(2) .
O(5) N(1) 2.9277(15) .
O(5) C(12) 3.3389(19) .
O(6) N(1) 3.0090(19) .
O(6) C(21) 3.533(2) 2_565
N(1) O(1) 2.8558(18) .
N(1) O(2) 2.9641(15) .
N(1) O(3) 2.883(2) .
N(1) O(4) 2.981(2) .
N(1) O(5) 2.9277(15) .
N(1) O(6) 3.0090(19) .
N(1) C(23) 3.541(2) .
N(2) S(1) 3.4361(16) 2_665
N(2) O(2) 3.0179(17) 1_655
N(2) C(17) 3.508(3) 2_666
C(2) S(9) 3.5633(14) 2_655
C(7) O(3) 3.413(2) .
C(8) O(2) 3.5759(16) .
C(12) S(6) 3.5529(15) .
C(12) O(5) 3.3389(19) .
C(17) N(2) 3.508(3) 2_666
C(21) O(6) 3.533(2) 2_565
C(23) S(4) 3.515(2) 2_665
C(23) N(1) 3.541(2) .
Ni(1) H(32) 3.233 2_665
S(1) H(6) 2.47(2) 2_665
S(1) H(11) 3.477 1_544
S(1) H(12) 3.235 2_665
S(1) H(13) 2.956 1_544
S(2) H(4) 3.54(2) 2_665
S(2) H(6) 3.29(2) 2_665
S(2) H(10) 3.131 2_565
S(3) H(11) 3.216 2_665
S(3) H(12) 3.498 1_544
S(3) H(12) 3.393 2_665
S(3) H(13) 3.210 1_544
S(3) H(14) 3.387 1_544
S(4) H(24) 3.574 .
S(4) H(27) 3.063 .
S(4) H(30) 3.336 2_665
S(4) H(31) 3.021 2_665
S(4) H(32) 3.315 2_665
S(5) H(22) 3.206 2_655
S(5) H(23) 3.409 2_655
S(5) H(32) 3.079 2_665
S(6) H(8) 2.95(2) .
S(6) H(9) 2.854(17) .
S(6) H(23) 3.010 .
S(7) H(22) 3.448 2_655
S(7) H(24) 3.026 2_655
S(8) H(8) 3.40(3) .
S(8) H(14) 3.116 2_666
S(8) H(22) 3.436 1_655
S(9) H(22) 3.122 1_655
S(10) H(6) 3.41(2) 2_766
S(10) H(13) 3.397 2_666
S(10) H(14) 3.237 2_666
S(10) H(21) 3.213 1_655
O(1) H(1) 3.25(2) .
O(1) H(2) 2.02(2) .
O(1) H(3) 3.26(2) .
O(1) H(4) 3.19(2) .
O(2) H(1) 3.560(18) .
O(2) H(2) 2.645(17) .
O(2) H(3) 2.500(17) .
O(2) H(4) 2.74(2) .
O(2) H(5) 2.11(2) 1_455
O(2) H(6) 3.52(2) 1_455
O(2) H(7) 3.535(17) 1_455
O(3) H(1) 3.24(2) .
O(3) H(2) 3.34(2) .
O(3) H(3) 1.98(2) .
O(3) H(4) 3.39(2) .
O(3) H(5) 3.57(2) 1_455
O(3) H(7) 3.45(2) 1_455
O(3) H(19) 3.556 2_666
O(4) H(1) 2.56(2) .
O(4) H(3) 2.590(19) .
O(4) H(7) 3.01(2) 1_455
O(4) H(9) 3.48(2) .
O(5) H(1) 2.132(18) .
O(5) H(2) 3.317(16) .
O(5) H(3) 3.374(17) .
O(5) H(9) 2.576(17) .
O(6) H(1) 2.64(2) .
O(6) H(2) 2.615(18) .
O(6) H(26) 2.866 2_565
O(6) H(29) 3.277 2_565
N(1) H(7) 3.29(2) 1_455
N(1) H(20) 3.509 .
N(1) H(28) 3.509 .
N(1) H(31) 3.336 .
N(2) H(10) 3.001 1_655
N(2) H(13) 3.577 1_655
N(2) H(17) 2.979 1_655
N(2) H(18) 3.306 2_666
N(2) H(19) 2.863 2_666
C(1) H(6) 3.20(2) 2_665
C(1) H(12) 3.069 2_665
C(1) H(13) 3.345 1_544
C(2) H(31) 3.348 2_665
C(2) H(32) 3.090 2_665
C(3) H(11) 3.392 2_665
C(3) H(32) 2.996 2_665
C(4) H(8) 3.33(2) .
C(4) H(25) 3.236 1_655
C(5) H(22) 3.467 1_655
C(5) H(25) 3.591 1_655
C(6) H(14) 3.554 2_666
C(6) H(21) 3.526 1_655
C(6) H(22) 3.027 1_655
C(7) H(20) 3.532 .
C(7) H(31) 3.549 .
C(8) H(12) 3.480 .
C(8) H(15) 3.142 .
C(8) H(19) 3.123 2_666
C(9) H(19) 3.022 2_666
C(11) H(25) 3.261 1_655
C(12) H(20) 3.550 .
C(12) H(23) 3.352 .
C(12) H(28) 3.396 .
C(13) H(2) 3.021(19) .
C(13) H(5) 3.04(2) 1_455
C(14) H(2) 3.206(16) .
C(14) H(3) 3.600(17) .
C(14) H(4) 3.02(2) .
C(14) H(5) 2.84(2) 1_455
C(15) H(3) 3.074(17) .
C(15) H(4) 2.95(2) .
C(15) H(5) 2.929(19) 1_455
C(15) H(20) 3.410 2_666
C(16) H(3) 2.97(2) .
C(16) H(5) 3.08(2) 1_455
C(16) H(18) 3.478 2_566
C(16) H(20) 3.411 2_666
C(17) H(3) 2.94(2) .
C(17) H(15) 3.477 2_666
C(17) H(17) 3.473 2_566
C(18) H(1) 3.49(2) .
C(18) H(3) 3.03(2) .
C(18) H(15) 3.341 2_666
C(18) H(16) 3.544 2_666
C(19) H(1) 3.15(2) .
C(19) H(9) 3.253(19) .
C(20) H(1) 3.076(19) .
C(20) H(8) 3.34(2) 1_455
C(20) H(9) 3.420(17) .
C(21) H(1) 3.098(19) .
C(21) H(9) 3.545(17) .
C(21) H(29) 3.446 2_565
C(21) H(30) 3.344 2_565
C(21) H(33) 3.462 2_565
C(22) H(1) 3.12(2) .
C(22) H(2) 3.535(17) .
C(22) H(9) 3.57(2) .
C(22) H(26) 3.151 2_565
C(23) H(1) 3.48(2) .
C(23) H(2) 2.93(2) .
C(23) H(26) 3.040 2_565
C(24) H(2) 2.94(2) .
C(24) H(26) 3.586 2_565
H(1) O(1) 3.25(2) .
H(1) O(2) 3.560(18) .
H(1) O(3) 3.24(2) .
H(1) O(4) 2.56(2) .
H(1) O(5) 2.132(18) .
H(1) O(6) 2.64(2) .
H(1) C(18) 3.49(2) .
H(1) C(19) 3.15(2) .
H(1) C(20) 3.076(19) .
H(1) C(21) 3.098(19) .
H(1) C(22) 3.12(2) .
H(1) C(23) 3.48(2) .
H(1) H(7) 3.02(3) 1_455
H(1) H(20) 3.472 .
H(1) H(23) 3.249 .
H(1) H(25) 3.370 .
H(1) H(26) 3.451 .
H(1) H(28) 3.072 .
H(1) H(31) 3.397 .
H(2) O(1) 2.02(2) .
H(2) O(2) 2.645(17) .
H(2) O(3) 3.34(2) .
H(2) O(5) 3.317(16) .
H(2) O(6) 2.615(18) .
H(2) C(13) 3.021(19) .
H(2) C(14) 3.206(16) .
H(2) C(22) 3.535(17) .
H(2) C(23) 2.93(2) .
H(2) C(24) 2.94(2) .
H(2) H(7) 3.30(2) 1_455
H(2) H(10) 3.303 .
H(2) H(12) 3.336 .
H(2) H(28) 3.488 .
H(2) H(31) 2.804 .
H(2) H(33) 3.319 .
H(3) O(1) 3.26(2) .
H(3) O(2) 2.500(17) .
H(3) O(3) 1.98(2) .
H(3) O(4) 2.590(19) .
H(3) O(5) 3.374(17) .
H(3) C(14) 3.600(17) .
H(3) C(15) 3.074(17) .
H(3) C(16) 2.97(2) .
H(3) C(17) 2.94(2) .
H(3) C(18) 3.03(2) .
H(3) H(5) 3.49(2) 1_455
H(3) H(7) 2.88(2) 1_455
H(3) H(15) 3.172 .
H(3) H(17) 3.322 .
H(3) H(18) 3.294 .
H(3) H(20) 3.030 .
H(4) S(2) 3.54(2) 2_665
H(4) O(1) 3.19(2) .
H(4) O(2) 2.74(2) .
H(4) O(3) 3.39(2) .
H(4) C(14) 3.02(2) .
H(4) C(15) 2.95(2) .
H(4) H(12) 2.502 .
H(4) H(15) 2.368 .
H(4) H(19) 3.150 2_666
H(5) O(2) 2.11(2) 1_655
H(5) O(3) 3.57(2) 1_655
H(5) C(13) 3.04(2) 1_655
H(5) C(14) 2.84(2) 1_655
H(5) C(15) 2.929(19) 1_655
H(5) C(16) 3.08(2) 1_655
H(5) H(3) 3.49(2) 1_655
H(5) H(10) 2.481 1_655
H(5) H(13) 2.905 1_655
H(5) H(14) 3.079 1_655
H(5) H(17) 2.544 1_655
H(5) H(19) 3.516 2_666
H(6) S(1) 2.47(2) 2_665
H(6) S(2) 3.29(2) 2_665
H(6) S(10) 3.411(19) 2_766
H(6) O(2) 3.52(2) 1_655
H(6) C(1) 3.20(2) 2_665
H(6) H(10) 3.029 1_655
H(6) H(13) 3.528 1_655
H(6) H(19) 3.091 2_666
H(7) O(2) 3.535(17) 1_655
H(7) O(3) 3.45(2) 1_655
H(7) O(4) 3.01(2) 1_655
H(7) N(1) 3.29(2) 1_655
H(7) H(1) 3.02(3) 1_655
H(7) H(2) 3.30(2) 1_655
H(7) H(3) 2.88(2) 1_655
H(7) H(17) 3.458 1_655
H(7) H(18) 3.183 1_655
H(7) H(25) 3.369 1_655
H(8) S(6) 2.95(2) .
H(8) S(8) 3.40(3) .
H(8) C(4) 3.33(2) .
H(8) C(20) 3.34(2) 1_655
H(8) H(25) 2.443 1_655
H(8) H(26) 3.327 1_655
H(8) H(29) 3.482 2_665
H(8) H(30) 3.503 2_665
H(9) S(6) 2.854(17) .
H(9) O(4) 3.48(2) .
H(9) O(5) 2.576(17) .
H(9) C(19) 3.253(19) .
H(9) C(20) 3.420(17) .
H(9) C(21) 3.545(17) .
H(9) C(22) 3.57(2) .
H(9) H(20) 3.519 .
H(9) H(23) 2.652 .
H(9) H(28) 2.941 .
H(10) S(2) 3.131 2_565
H(10) N(2) 3.001 1_455
H(10) H(2) 3.303 .
H(10) H(5) 2.481 1_455
H(10) H(6) 3.029 1_455
H(11) S(1) 3.477 1_566
H(11) S(3) 3.216 2_665
H(11) C(3) 3.392 2_665
H(12) S(1) 3.235 2_665
H(12) S(3) 3.498 1_566
H(12) S(3) 3.393 2_665
H(12) C(1) 3.069 2_665
H(12) C(8) 3.480 .
H(12) H(2) 3.336 .
H(12) H(4) 2.502 .
H(13) S(1) 2.956 1_566
H(13) S(3) 3.210 1_566
H(13) S(10) 3.397 2_666
H(13) N(2) 3.577 1_455
H(13) C(1) 3.345 1_566
H(13) H(5) 2.905 1_455
H(13) H(6) 3.528 1_455
H(14) S(3) 3.387 1_566
H(14) S(8) 3.116 2_666
H(14) S(10) 3.237 2_666
H(14) C(6) 3.554 2_666
H(14) H(5) 3.079 1_455
H(14) H(20) 3.464 2_666
H(15) C(8) 3.142 .
H(15) C(17) 3.477 2_666
H(15) C(18) 3.341 2_666
H(15) H(3) 3.172 .
H(15) H(4) 2.368 .
H(15) H(19) 2.824 2_666
H(15) H(20) 2.912 2_666
H(15) H(21) 3.222 2_666
H(16) C(18) 3.544 2_666
H(16) H(18) 3.599 2_566
H(16) H(19) 3.497 2_666
H(16) H(20) 2.718 2_666
H(17) N(2) 2.979 1_455
H(17) C(17) 3.473 2_566
H(17) H(3) 3.322 .
H(17) H(5) 2.544 1_455
H(17) H(7) 3.458 1_455
H(17) H(17) 3.478 2_566
H(17) H(18) 2.605 2_566
H(17) H(19) 3.586 2_566
H(18) N(2) 3.306 2_666
H(18) C(16) 3.478 2_566
H(18) H(3) 3.294 .
H(18) H(7) 3.183 1_455
H(18) H(16) 3.599 2_566
H(18) H(17) 2.605 2_566
H(18) H(18) 3.558 2_566
H(19) O(3) 3.556 2_666
H(19) N(2) 2.863 2_666
H(19) C(8) 3.123 2_666
H(19) C(9) 3.022 2_666
H(19) H(4) 3.150 2_666
H(19) H(5) 3.516 2_666
H(19) H(6) 3.091 2_666
H(19) H(15) 2.824 2_666
H(19) H(16) 3.497 2_666
H(19) H(17) 3.586 2_566
H(20) N(1) 3.509 .
H(20) C(7) 3.532 .
H(20) C(12) 3.550 .
H(20) C(15) 3.410 2_666
H(20) C(16) 3.411 2_666
H(20) H(1) 3.472 .
H(20) H(3) 3.030 .
H(20) H(9) 3.519 .
H(20) H(14) 3.464 2_666
H(20) H(15) 2.912 2_666
H(20) H(16) 2.718 2_666
H(21) S(10) 3.213 1_455
H(21) C(6) 3.526 1_455
H(21) H(15) 3.222 2_666
H(22) S(5) 3.206 2_655
H(22) S(7) 3.448 2_655
H(22) S(8) 3.436 1_455
H(22) S(9) 3.122 1_455
H(22) C(5) 3.467 1_455
H(22) C(6) 3.027 1_455
H(23) S(5) 3.409 2_655
H(23) S(6) 3.010 .
H(23) C(12) 3.352 .
H(23) H(1) 3.249 .
H(23) H(9) 2.652 .
H(24) S(4) 3.574 .
H(24) S(7) 3.026 2_655
H(25) C(4) 3.236 1_455
H(25) C(5) 3.591 1_455
H(25) C(11) 3.261 1_455
H(25) H(1) 3.370 .
H(25) H(7) 3.369 1_455
H(25) H(8) 2.443 1_455
H(26) O(6) 2.866 2_565
H(26) C(22) 3.151 2_565
H(26) C(23) 3.040 2_565
H(26) C(24) 3.586 2_565
H(26) H(1) 3.451 .
H(26) H(8) 3.327 1_455
H(26) H(26) 3.486 2_565
H(26) H(29) 2.612 2_565
H(26) H(30) 2.515 2_565
H(26) H(33) 3.175 2_565
H(27) S(4) 3.063 .
H(27) H(30) 3.388 2_565
H(27) H(33) 2.914 2_565
H(28) N(1) 3.509 .
H(28) C(12) 3.396 .
H(28) H(1) 3.072 .
H(28) H(2) 3.488 .
H(28) H(9) 2.941 .
H(28) H(28) 3.101 2_665
H(29) O(6) 3.277 2_565
H(29) C(21) 3.446 2_565
H(29) H(8) 3.482 2_665
H(29) H(26) 2.612 2_565
H(29) H(29) 3.529 2_565
H(30) S(4) 3.336 2_665
H(30) C(21) 3.344 2_565
H(30) H(8) 3.503 2_665
H(30) H(26) 2.515 2_565
H(30) H(27) 3.388 2_565
H(31) S(4) 3.021 2_665
H(31) N(1) 3.336 .
H(31) C(2) 3.348 2_665
H(31) C(7) 3.549 .
H(31) H(1) 3.397 .
H(31) H(2) 2.804 .
H(32) Ni(1) 3.233 2_665
H(32) S(4) 3.315 2_665
H(32) S(5) 3.079 2_665
H(32) C(2) 3.090 2_665
H(32) C(3) 2.996 2_665
H(33) C(21) 3.462 2_565
H(33) H(2) 3.319 .
H(33) H(26) 3.175 2_565
H(33) H(27) 2.914 2_565

loop_
_geom_torsion_atom_site_label_1
_geom_torsion_atom_site_label_2
_geom_torsion_atom_site_label_3
_geom_torsion_atom_site_label_4
_geom_torsion
S(4) Ni(1) S(5) C(3) 3.28(5)
S(5) Ni(1) S(4) C(2) -3.65(5)
S(4) Ni(1) S(6) C(4) 176.10(5)
S(6) Ni(1) S(4) C(2) 173.46(5)
S(4) Ni(1) S(7) C(5) -80.2(5)
S(7) Ni(1) S(4) C(2) -103.5(5)
S(5) Ni(1) S(6) C(4) -81.8(3)
S(6) Ni(1) S(5) C(3) -98.7(3)
S(5) Ni(1) S(7) C(5) 179.85(5)
S(7) Ni(1) S(5) C(3) -178.05(5)
S(6) Ni(1) S(7) C(5) 2.76(5)
S(7) Ni(1) S(6) C(4) -2.56(5)
C(1) S(2) C(2) S(4) 179.58(9)
C(1) S(2) C(2) C(3) -0.17(12)
C(2) S(2) C(1) S(1) -178.55(10)
C(2) S(2) C(1) S(3) 0.08(9)
C(1) S(3) C(3) S(5) -178.64(9)
C(1) S(3) C(3) C(2) -0.13(12)
C(3) S(3) C(1) S(1) 178.66(10)
C(3) S(3) C(1) S(2) 0.01(7)
Ni(1) S(4) C(2) S(2) -176.23(7)
Ni(1) S(4) C(2) C(3) 3.50(12)
Ni(1) S(5) C(3) S(3) 176.36(7)
Ni(1) S(5) C(3) C(2) -2.08(13)
Ni(1) S(6) C(4) S(8) -177.94(8)
Ni(1) S(6) C(4) C(5) 1.76(13)
Ni(1) S(7) C(5) S(9) 177.06(7)
Ni(1) S(7) C(5) C(4) -2.52(13)
C(4) S(8) C(6) S(9) 1.31(10)
C(4) S(8) C(6) S(10) -179.12(10)
C(6) S(8) C(4) S(6) 178.51(10)
C(6) S(8) C(4) C(5) -1.20(13)
C(5) S(9) C(6) S(8) -1.04(10)
C(5) S(9) C(6) S(10) 179.39(10)
C(6) S(9) C(5) S(7) -179.35(9)
C(6) S(9) C(5) C(4) 0.25(13)
C(13) O(1) C(24) C(23) -173.86(13)
C(24) O(1) C(13) C(14) -174.95(12)
C(14) O(2) C(15) C(16) 169.93(13)
C(15) O(2) C(14) C(13) -179.11(12)
C(16) O(3) C(17) C(18) 178.73(17)
C(17) O(3) C(16) C(15) -177.67(16)
C(18) O(4) C(19) C(20) -176.73(17)
C(19) O(4) C(18) C(17) -170.95(18)
C(20) O(5) C(21) C(22) 177.83(14)
C(21) O(5) C(20) C(19) 174.57(14)
C(22) O(6) C(23) C(24) 177.08(14)
C(23) O(6) C(22) C(21) 177.75(15)
S(2) C(2) C(3) S(3) 0.20(15)
S(2) C(2) C(3) S(5) 178.72(7)
S(4) C(2) C(3) S(3) -179.55(7)
S(4) C(2) C(3) S(5) -1.03(18)
S(6) C(4) C(5) S(7) 0.54(18)
S(6) C(4) C(5) S(9) -179.07(8)
S(8) C(4) C(5) S(7) -179.75(8)
S(8) C(4) C(5) S(9) 0.65(16)
N(1) C(7) C(8) C(9) 176.11(15)
N(1) C(7) C(12) C(11) -176.21(19)
C(8) C(7) C(12) C(11) 1.0(2)
C(12) C(7) C(8) C(9) -1.2(2)
C(7) C(8) C(9) N(2) -175.67(17)
C(7) C(8) C(9) C(10) 0.3(2)
N(2) C(9) C(10) C(11) 176.5(2)
C(8) C(9) C(10) C(11) 0.6(3)
C(9) C(10) C(11) C(12) -0.7(3)
C(10) C(11) C(12) C(7) -0.1(2)
O(1) C(13) C(14) O(2) -61.53(16)
O(2) C(15) C(16) O(3) 58.76(18)
O(3) C(17) C(18) O(4) -66.5(2)
O(4) C(19) C(20) O(5) 62.9(2)
O(5) C(21) C(22) O(6) -67.36(19)
O(6) C(23) C(24) O(1) 72.73(15)
